data_2218912
loop_
_publ_author_name
'Gao, Haiyan'
'Li, Guanglei'
'Zhang, Junhe'
'Zeng, Jie'

_publ_section_title
;
 Arctigenin: a lignan from <i>Arctium lappa</i>
;
_journal_coeditor_code BT2739
_journal_issue 8
_journal_name_full 'Acta Crystallographica Section E'
_journal_page_first o1538
_journal_paper_doi 10.1107/S1600536808021752
_journal_volume 64
_journal_year 2008
_chemical_formula_iupac 'C21 H24 O6'
_chemical_formula_moiety 'C21 H24 O6'
_chemical_formula_sum 'C21 H24 O6'
_chemical_formula_weight 372.40
_chemical_name_common Arctigenin
_chemical_name_systematic
;
(3R-trans)-4-[(3,4-dimethoxyphenyl)methyl]-3-[(4-hydroxy-
3-methoxyphenyl)methyl]-4,5-dihydrofuran-2(3H)-one
;
_space_group_IT_number 19
_symmetry_cell_setting orthorhombic
_symmetry_space_group_name_Hall 'P 2ac 2ab'
_symmetry_space_group_name_H-M 'P 21 21 21'
_atom_sites_solution_hydrogens geom
_atom_sites_solution_primary direct
_atom_sites_solution_secondary difmap
_cell_angle_alpha 90.00
_cell_angle_beta 90.00
_cell_angle_gamma 90.00
_cell_formula_units_Z 4
_cell_length_a 9.4845(19)
_cell_length_b 10.065(2)
_cell_length_c 19.915(4)
_cell_measurement_reflns_used 5995
_cell_measurement_temperature 113(2)
_cell_measurement_theta_max 27.876
_cell_measurement_theta_min 2.267
_cell_volume 1901.1(7)
_computing_cell_refinement 'CrystalClear (Rigaku/MSC, 2005)'
_computing_data_collection 'CrystalClear (Rigaku/MSC, 2005)'
_computing_data_reduction 'CrystalClear (Rigaku/MSC, 2005)'
_computing_molecular_graphics 'SHELXTL (Sheldrick, 2008)'
_computing_publication_material 'CrystalStructure (Rigaku/MSC, 2005)'
_computing_structure_refinement 'SHELXL97 (Sheldrick, 2008)'
_computing_structure_solution 'SHELXS97 (Sheldrick, 2008)'
_diffrn_ambient_temperature 113(2)
_diffrn_detector_area_resol_mean 7.31
_diffrn_measured_fraction_theta_full 0.999
_diffrn_measured_fraction_theta_max 0.999
_diffrn_measurement_device_type 'Rigaku Saturn CCD area-detector'
_diffrn_measurement_method \w
_diffrn_radiation_monochromator confocal
_diffrn_radiation_source 'rotating anode'
_diffrn_radiation_type MoK\a
_diffrn_radiation_wavelength 0.71073
_diffrn_reflns_av_R_equivalents 0.0372
_diffrn_reflns_av_sigmaI/netI 0.0260
_diffrn_reflns_limit_h_max 12
_diffrn_reflns_limit_h_min -12
_diffrn_reflns_limit_k_max 13
_diffrn_reflns_limit_k_min -11
_diffrn_reflns_limit_l_max 16
_diffrn_reflns_limit_l_min -26
_diffrn_reflns_number 13910
_diffrn_reflns_theta_full 27.84
_diffrn_reflns_theta_max 27.84
_diffrn_reflns_theta_min 2.05
_diffrn_standards_decay_% 0
_diffrn_standards_interval_count 0
_diffrn_standards_interval_time 0
_diffrn_standards_number 0
_exptl_absorpt_coefficient_mu 0.095
_exptl_absorpt_correction_T_max 0.9906
_exptl_absorpt_correction_T_min 0.9868
_exptl_absorpt_correction_type multi-scan
_exptl_absorpt_process_details '(CrystalClear; Rigaku/MSC, 2005)'
_exptl_crystal_colour colourless
_exptl_crystal_density_diffrn 1.301
_exptl_crystal_density_method 'not measured'
_exptl_crystal_description block
_exptl_crystal_F_000 792
_exptl_crystal_size_max 0.14
_exptl_crystal_size_mid 0.12
_exptl_crystal_size_min 0.10
_refine_diff_density_max 0.199
_refine_diff_density_min -0.153
_refine_ls_abs_structure_details 'none, Friedel Pairs merged'
_refine_ls_extinction_coef 0.032(3)
_refine_ls_extinction_expression Fc^*^=kFc[1+0.001xFc^2^\l^3^/sin(2\q)]^-1/4^
_refine_ls_extinction_method 'SHELXL97 (Sheldrick, 2008)'
_refine_ls_goodness_of_fit_ref 1.060
_refine_ls_hydrogen_treatment mixed
_refine_ls_matrix_type full
_refine_ls_number_parameters 251
_refine_ls_number_reflns 2581
_refine_ls_number_restraints 0
_refine_ls_restrained_S_all 1.060
_refine_ls_R_factor_all 0.0347
_refine_ls_R_factor_gt 0.0321
_refine_ls_shift/su_max 0.001
_refine_ls_shift/su_mean 0.000
_refine_ls_structure_factor_coef Fsqd
_refine_ls_weighting_details 'calc w=1/[\s^2^(Fo^2^)+(0.0475P)^2^+0.1518P] where P=(Fo^2^+2Fc^2^)/3'
_refine_ls_weighting_scheme calc
_refine_ls_wR_factor_gt 0.0773
_refine_ls_wR_factor_ref 0.0789
_reflns_number_gt 2449
_reflns_number_total 2581
_reflns_threshold_expression I>2\s(I)
_cod_data_source_file bt2739.cif
_cod_data_source_block I
_cod_depositor_comments
;
The following automatic conversions were performed:
'_symmetry_cell_setting' value 'Orthorhombic' changed to 'orthorhombic'
according to '/home/saulius/struct/CIF-dictionaries/cif_core.dic'
dictionary named 'cif_core.dic' version 2.4.1 from 2010-06-29.

Automatic conversion script
Id: cif_fix_enum 1527 2010-12-29 10:47:43Z saulius 

The following automatic conversions were performed:

'_symmetry_cell_setting' value 'Orthorhombic' changed to
'orthorhombic' according to
/home/saulius/struct/CIF-dictionaries/cif_core.dic dictionary named
'cif_core.dic' version 2.4.1 from 2010-06-29.

Automatic conversion script
Id: cif_fix_values 1715 2011-07-08 13:25:40Z adriana 
;
_cod_original_cell_volume 1901.2(7)
_cod_database_code 2218912
_cod_database_fobs_code 2218912

loop_
_symmetry_equiv_pos_as_xyz
'x, y, z'
'-x+1/2, -y, z+1/2'
'-x, y+1/2, -z+1/2'
'x+1/2, -y+1/2, -z'

loop_
_atom_site_type_symbol
_atom_site_label
_atom_site_fract_x
_atom_site_fract_y
_atom_site_fract_z
_atom_site_U_iso_or_equiv
_atom_site_adp_type
_atom_site_calc_flag
_atom_site_refinement_flags
_atom_site_occupancy
O O1 0.07380(13) 0.28900(13) 0.73971(6) 0.0287(3) Uani d . 1
O O2 0.23820(12) 0.17843(12) 0.82576(5) 0.0228(3) Uani d . 1
O O3 0.38552(14) 0.79457(13) 0.92594(6) 0.0329(3) Uani d . 1
O O4 0.34335(15) 0.69713(14) 1.02429(6) 0.0362(3) Uani d . 1
O O5 0.96166(13) 0.15373(12) 0.87738(6) 0.0226(3) Uani d . 1
H H5 1.036(2) 0.195(2) 0.8592(10) 0.034 Uiso d . 1
O O6 1.04322(12) 0.40766(12) 0.88872(6) 0.0241(3) Uani d . 1
C C1 0.44649(17) 0.48348(17) 0.79244(7) 0.0196(3) Uani d . 1
C C2 0.35798(18) 0.53926(18) 0.74441(8) 0.0230(3) Uani d . 1
H H2 0.3827 0.6219 0.7246 0.028 Uiso calc R 1
C C3 0.23339(18) 0.47622(18) 0.72471(8) 0.0247(4) Uani d . 1
H H3 0.1747 0.5159 0.6917 0.030 Uiso calc R 1
C C4 0.19554(17) 0.35649(18) 0.75310(8) 0.0226(3) Uani d . 1
C C5 0.28519(17) 0.29699(17) 0.80056(7) 0.0196(3) Uani d . 1
C C6 0.40879(17) 0.35955(17) 0.81937(7) 0.0192(3) Uani d . 1
H H6 0.4693 0.3180 0.8511 0.023 Uiso calc R 1
C C7 -0.0319(2) 0.3594(2) 0.70329(11) 0.0412(5) Uani d . 1
H H7A -0.0003 0.3730 0.6569 0.062 Uiso calc R 1
H H7B -0.0485 0.4458 0.7246 0.062 Uiso calc R 1
H H7C -0.1196 0.3079 0.7033 0.062 Uiso calc R 1
C C8 0.32263(19) 0.11735(19) 0.87673(9) 0.0276(4) Uani d . 1
H H8A 0.3305 0.1774 0.9153 0.041 Uiso calc R 1
H H8B 0.4168 0.0988 0.8588 0.041 Uiso calc R 1
H H8C 0.2784 0.0340 0.8910 0.041 Uiso calc R 1
C C9 0.57710(16) 0.55340(17) 0.81719(7) 0.0209(3) Uani d . 1
H H9A 0.6165 0.6068 0.7799 0.025 Uiso calc R 1
H H9B 0.6482 0.4855 0.8294 0.025 Uiso calc R 1
C C10 0.55425(17) 0.64553(16) 0.87818(8) 0.0213(3) Uani d . 1
H H10 0.6479 0.6827 0.8916 0.026 Uiso calc R 1
C C11 0.4557(2) 0.76166(18) 0.86314(9) 0.0287(4) Uani d . 1
H H11A 0.5100 0.8389 0.8464 0.034 Uiso calc R 1
H H11B 0.3856 0.7361 0.8286 0.034 Uiso calc R 1
C C12 0.39834(18) 0.69247(18) 0.96988(8) 0.0257(4) Uani d . 1
C C13 0.48662(16) 0.58224(16) 0.94058(8) 0.0192(3) Uani d . 1
H H13 0.4229 0.5086 0.9259 0.023 Uiso calc R 1
C C14 0.58852(17) 0.52865(17) 0.99399(7) 0.0211(3) Uani d . 1
H H14A 0.6435 0.6035 1.0129 0.025 Uiso calc R 1
H H14B 0.5334 0.4884 1.0310 0.025 Uiso calc R 1
C C15 0.68864(17) 0.42650(16) 0.96613(8) 0.0194(3) Uani d . 1
C C16 0.65324(16) 0.29296(17) 0.96147(7) 0.0205(3) Uani d . 1
H H16 0.5651 0.2633 0.9785 0.025 Uiso calc R 1
C C17 0.74541(16) 0.20166(17) 0.93208(7) 0.0206(3) Uani d . 1
H H17 0.7201 0.1105 0.9295 0.025 Uiso calc R 1
C C18 0.87370(16) 0.24419(16) 0.90675(7) 0.0188(3) Uani d . 1
C C19 0.91196(16) 0.37751(17) 0.91323(7) 0.0187(3) Uani d . 1
C C20 0.82073(16) 0.46753(17) 0.94260(7) 0.0192(3) Uani d . 1
H H20 0.8479 0.5580 0.9469 0.023 Uiso calc R 1
C C21 1.08409(19) 0.54337(18) 0.89079(10) 0.0329(4) Uani d . 1
H H21A 1.0905 0.5726 0.9376 0.049 Uiso calc R 1
H H21B 1.0139 0.5973 0.8671 0.049 Uiso calc R 1
H H21C 1.1761 0.5538 0.8691 0.049 Uiso calc R 1

loop_
_atom_site_aniso_label
_atom_site_aniso_U_11
_atom_site_aniso_U_22
_atom_site_aniso_U_33
_atom_site_aniso_U_12
_atom_site_aniso_U_13
_atom_site_aniso_U_23
O1 0.0263(6) 0.0277(7) 0.0322(6) -0.0037(6) -0.0070(5) 0.0021(5)
O2 0.0269(6) 0.0178(6) 0.0237(5) 0.0014(5) 0.0016(5) 0.0025(4)
O3 0.0430(7) 0.0206(6) 0.0353(7) 0.0115(6) 0.0054(6) 0.0006(5)
O4 0.0416(7) 0.0322(8) 0.0349(7) 0.0107(7) 0.0139(6) -0.0030(6)
O5 0.0210(5) 0.0180(6) 0.0288(6) 0.0004(5) 0.0004(5) -0.0031(5)
O6 0.0187(5) 0.0194(6) 0.0342(6) -0.0017(5) 0.0050(5) -0.0041(5)
C1 0.0205(7) 0.0212(8) 0.0171(7) 0.0035(7) 0.0033(6) 0.0004(6)
C2 0.0258(8) 0.0209(8) 0.0222(8) 0.0017(7) 0.0033(6) 0.0036(6)
C3 0.0247(8) 0.0270(9) 0.0222(8) 0.0030(7) -0.0030(6) 0.0041(7)
C4 0.0225(7) 0.0241(9) 0.0214(7) 0.0008(7) -0.0002(6) -0.0028(6)
C5 0.0250(8) 0.0159(7) 0.0179(7) 0.0034(7) 0.0053(6) 0.0007(6)
C6 0.0218(7) 0.0200(8) 0.0158(7) 0.0060(7) 0.0023(6) -0.0002(6)
C7 0.0310(10) 0.0340(11) 0.0584(12) -0.0034(10) -0.0192(9) 0.0041(10)
C8 0.0271(8) 0.0259(9) 0.0297(9) 0.0047(8) 0.0052(7) 0.0108(7)
C9 0.0193(7) 0.0229(8) 0.0206(7) 0.0009(7) 0.0030(6) 0.0030(6)
C10 0.0223(7) 0.0177(8) 0.0237(7) -0.0003(7) 0.0015(6) 0.0014(6)
C11 0.0358(9) 0.0193(8) 0.0308(9) 0.0049(8) 0.0032(7) 0.0029(7)
C12 0.0250(8) 0.0215(8) 0.0307(8) 0.0035(7) 0.0022(7) -0.0025(7)
C13 0.0187(7) 0.0162(8) 0.0227(8) 0.0006(6) 0.0017(6) -0.0015(6)
C14 0.0213(7) 0.0222(8) 0.0198(7) 0.0007(7) 0.0028(6) 0.0000(6)
C15 0.0208(7) 0.0223(8) 0.0149(7) 0.0024(7) -0.0018(6) 0.0008(6)
C16 0.0192(7) 0.0220(8) 0.0204(7) -0.0012(7) 0.0001(6) 0.0027(6)
C17 0.0218(7) 0.0182(8) 0.0218(7) -0.0020(7) -0.0035(6) 0.0019(6)
C18 0.0193(7) 0.0182(8) 0.0190(7) 0.0037(6) -0.0036(6) -0.0017(6)
C19 0.0163(7) 0.0217(8) 0.0183(7) -0.0010(6) -0.0018(6) 0.0009(6)
C20 0.0204(7) 0.0186(8) 0.0188(7) -0.0003(7) -0.0023(6) -0.0009(6)
C21 0.0260(9) 0.0208(9) 0.0519(11) -0.0064(8) 0.0114(8) -0.0055(8)

loop_
_atom_type_symbol
_atom_type_description
_atom_type_scat_dispersion_real
_atom_type_scat_dispersion_imag
_atom_type_scat_source
C C 0.0033 0.0000 'International Tables Vol C Tables 4.2.6.8 and 6.1.1.4'
H H 0.0000 0.0000 'International Tables Vol C Tables 4.2.6.8 and 6.1.1.4'
O O 0.0106 0.0000 'International Tables Vol C Tables 4.2.6.8 and 6.1.1.4'

loop_
_geom_angle_atom_site_label_1
_geom_angle_atom_site_label_2
_geom_angle_atom_site_label_3
_geom_angle
C4 O1 C7 116.50(15)
C5 O2 C8 116.88(13)
C12 O3 C11 109.96(13)
C18 O5 H5 109.9(15)
C19 O6 C21 116.75(13)
C2 C1 C6 117.88(16)
C2 C1 C9 122.16(15)
C6 C1 C9 119.94(14)
C1 C2 C3 121.34(16)
C1 C2 H2 119.3
C3 C2 H2 119.3
C4 C3 C2 120.12(15)
C4 C3 H3 119.9
C2 C3 H3 119.9
O1 C4 C3 125.08(15)
O1 C4 C5 115.51(16)
C3 C4 C5 119.40(16)
O2 C5 C6 125.01(14)
O2 C5 C4 114.90(15)
C6 C5 C4 120.07(15)
C5 C6 C1 121.14(15)
C5 C6 H6 119.4
C1 C6 H6 119.4
O1 C7 H7A 109.5
O1 C7 H7B 109.5
H7A C7 H7B 109.5
O1 C7 H7C 109.5
H7A C7 H7C 109.5
H7B C7 H7C 109.5
O2 C8 H8A 109.5
O2 C8 H8B 109.5
H8A C8 H8B 109.5
O2 C8 H8C 109.5
H8A C8 H8C 109.5
H8B C8 H8C 109.5
C1 C9 C10 114.99(13)
C1 C9 H9A 108.5
C10 C9 H9A 108.5
C1 C9 H9B 108.5
C10 C9 H9B 108.5
H9A C9 H9B 107.5
C11 C10 C13 102.73(13)
C11 C10 C9 113.07(13)
C13 C10 C9 116.48(13)
C11 C10 H10 108.1
C13 C10 H10 108.1
C9 C10 H10 108.1
O3 C11 C10 106.62(13)
O3 C11 H11A 110.4
C10 C11 H11A 110.4
O3 C11 H11B 110.4
C10 C11 H11B 110.4
H11A C11 H11B 108.6
O4 C12 O3 120.85(17)
O4 C12 C13 128.17(17)
O3 C12 C13 110.98(13)
C12 C13 C14 109.88(13)
C12 C13 C10 103.87(13)
C14 C13 C10 116.31(13)
C12 C13 H13 108.8
C14 C13 H13 108.8
C10 C13 H13 108.8
C15 C14 C13 112.45(12)
C15 C14 H14A 109.1
C13 C14 H14A 109.1
C15 C14 H14B 109.1
C13 C14 H14B 109.1
H14A C14 H14B 107.8
C16 C15 C20 118.66(15)
C16 C15 C14 122.23(15)
C20 C15 C14 119.10(15)
C15 C16 C17 120.90(15)
C15 C16 H16 119.6
C17 C16 H16 119.6
C18 C17 C16 119.94(15)
C18 C17 H17 120.0
C16 C17 H17 120.0
O5 C18 C17 119.10(15)
O5 C18 C19 121.42(15)
C17 C18 C19 119.46(15)
O6 C19 C20 125.01(15)
O6 C19 C18 114.57(14)
C20 C19 C18 120.42(15)
C19 C20 C15 120.55(15)
C19 C20 H20 119.7
C15 C20 H20 119.7
O6 C21 H21A 109.5
O6 C21 H21B 109.5
H21A C21 H21B 109.5
O6 C21 H21C 109.5
H21A C21 H21C 109.5
H21B C21 H21C 109.5

loop_
_geom_bond_atom_site_label_1
_geom_bond_atom_site_label_2
_geom_bond_distance
O1 C4 1.366(2)
O1 C7 1.426(2)
O2 C5 1.369(2)
O2 C8 1.432(2)
O3 C12 1.355(2)
O3 C11 1.455(2)
O4 C12 1.203(2)
O5 C18 1.3665(19)
O5 H5 0.90(2)
O6 C19 1.3712(19)
O6 C21 1.421(2)
C1 C2 1.391(2)
C1 C6 1.404(2)
C1 C9 1.508(2)
C2 C3 1.398(2)
C2 H2 0.9500
C3 C4 1.379(2)
C3 H3 0.9500
C4 C5 1.405(2)
C5 C6 1.383(2)
C6 H6 0.9500
C7 H7A 0.9800
C7 H7B 0.9800
C7 H7C 0.9800
C8 H8A 0.9800
C8 H8B 0.9800
C8 H8C 0.9800
C9 C10 1.543(2)
C9 H9A 0.9900
C9 H9B 0.9900
C10 C11 1.526(2)
C10 C13 1.537(2)
C10 H10 1.0000
C11 H11A 0.9900
C11 H11B 0.9900
C12 C13 1.507(2)
C13 C14 1.535(2)
C13 H13 1.0000
C14 C15 1.506(2)
C14 H14A 0.9900
C14 H14B 0.9900
C15 C16 1.389(2)
C15 C20 1.400(2)
C16 C17 1.397(2)
C16 H16 0.9500
C17 C18 1.385(2)
C17 H17 0.9500
C18 C19 1.396(2)
C19 C20 1.383(2)
C20 H20 0.9500
C21 H21A 0.9800
C21 H21B 0.9800
C21 H21C 0.9800

loop_
_geom_hbond_atom_site_label_D
_geom_hbond_atom_site_label_H
_geom_hbond_atom_site_label_A
_geom_hbond_site_symmetry_A
_geom_hbond_distance_DH
_geom_hbond_distance_HA
_geom_hbond_distance_DA
_geom_hbond_angle_DHA
O5 H5 O2 1_655 0.90(2) 2.04(2) 2.8280(17) 146(2)
O5 H5 O6 . 0.90(2) 2.22(2) 2.6799(18) 111.7(17)
O5 H5 O1 1_655 0.90(2) 2.58(2) 3.2406(18) 130.8(16)
C3 H3 O5 3_656 0.95 2.34 3.278(2) 168
C14 H14A O4 4_567 0.99 2.86 3.687(2) 142
C14 H14B O5 4_457 0.99 2.42 3.373(2) 162
C20 H20 O4 4_567 0.95 2.53 3.446(2) 162

loop_
_geom_torsion_atom_site_label_1
_geom_torsion_atom_site_label_2
_geom_torsion_atom_site_label_3
_geom_torsion_atom_site_label_4
_geom_torsion
_geom_torsion_publ_flag
C6 C1 C2 C3 1.7(2) ?
C9 C1 C2 C3 -176.52(14) ?
C1 C2 C3 C4 0.2(2) ?
C7 O1 C4 C3 -11.9(2) ?
C7 O1 C4 C5 167.03(16) ?
C2 C3 C4 O1 177.18(15) ?
C2 C3 C4 C5 -1.7(2) ?
C8 O2 C5 C6 1.7(2) ?
C8 O2 C5 C4 -176.99(13) ?
O1 C4 C5 O2 1.0(2) ?
C3 C4 C5 O2 179.99(14) ?
O1 C4 C5 C6 -177.79(13) ?
C3 C4 C5 C6 1.2(2) ?
O2 C5 C6 C1 -177.86(14) ?
C4 C5 C6 C1 0.8(2) ?
C2 C1 C6 C5 -2.2(2) ?
C9 C1 C6 C5 176.05(13) ?
C2 C1 C9 C10 89.17(18) ?
C6 C1 C9 C10 -89.02(18) ?
C1 C9 C10 C11 -63.25(19) ?
C1 C9 C10 C13 55.42(19) ?
C12 O3 C11 C10 -17.30(19) yes
C13 C10 C11 O3 23.87(17) yes
C9 C10 C11 O3 150.24(14) ?
C11 O3 C12 O4 -177.32(17) ?
C11 O3 C12 C13 2.8(2) yes
O4 C12 C13 C14 -42.2(2) ?
O3 C12 C13 C14 137.62(14) ?
O4 C12 C13 C10 -167.32(18) ?
O3 C12 C13 C10 12.54(18) yes
C11 C10 C13 C12 -21.56(16) yes
C9 C10 C13 C12 -145.71(14) ?
C11 C10 C13 C14 -142.41(14) ?
C9 C10 C13 C14 93.44(17) ?
C12 C13 C14 C15 -174.92(14) ?
C10 C13 C14 C15 -57.32(19) ?
C13 C14 C15 C16 -85.45(19) ?
C13 C14 C15 C20 93.00(17) ?
C20 C15 C16 C17 -1.9(2) ?
C14 C15 C16 C17 176.52(14) ?
C15 C16 C17 C18 -0.4(2) ?
C16 C17 C18 O5 -179.14(13) ?
C16 C17 C18 C19 2.5(2) ?
C21 O6 C19 C20 -3.5(2) ?
C21 O6 C19 C18 176.67(15) ?
O5 C18 C19 O6 -0.7(2) ?
C17 C18 C19 O6 177.63(13) ?
O5 C18 C19 C20 179.43(14) ?
C17 C18 C19 C20 -2.2(2) ?
O6 C19 C20 C15 -179.96(14) ?
C18 C19 C20 C15 -0.1(2) ?
C16 C15 C20 C19 2.2(2) ?
C14 C15 C20 C19 -176.31(14) ?

loop_
_cod_related_entry_id
_cod_related_entry_database
_cod_related_entry_code
1 ChemSpider 58506
